data_2226237
loop_
_publ_author_name
'Jian, Fang-Fang'
'Ni, Zhi-Peng'

_publ_section_title
;
 4-[Bis(3,4-dimethoxyphenyl)methyl]pyridine ethanol monosolvate
;
_journal_coeditor_code NG2771
_journal_issue 6
_journal_name_full 'Acta Crystallographica Section E'
_journal_page_first o1378
_journal_paper_doi 10.1107/S1600536810017460
_journal_volume 66
_journal_year 2010
_chemical_formula_iupac 'C22 H23 N O4, C2 H6 O'
_chemical_formula_moiety 'C22 H23 N O4, C2 H6 O'
_chemical_formula_sum 'C24 H29 N O5'
_chemical_formula_weight 411.48
_chemical_melting_point 342
_chemical_name_systematic
;
4-[Bis(3,4-dimethoxyphenyl)methyl]pyridine ethanol monosolvate
;
_space_group_IT_number 15
_symmetry_cell_setting monoclinic
_symmetry_space_group_name_Hall '-C 2yc'
_symmetry_space_group_name_H-M 'C 1 2/c 1'
_atom_sites_solution_hydrogens geom
_atom_sites_solution_primary direct
_atom_sites_solution_secondary difmap
_audit_creation_method SHELXL-97
_cell_angle_alpha 90.00
_cell_angle_beta 107.94(3)
_cell_angle_gamma 90.00
_cell_formula_units_Z 8
_cell_length_a 29.564(6)
_cell_length_b 8.3810(17)
_cell_length_c 19.440(4)
_cell_measurement_reflns_used 25
_cell_measurement_temperature 295(2)
_cell_measurement_theta_max 25.50
_cell_measurement_theta_min 1.45
_cell_volume 4582.6(18)
_computing_cell_refinement 'CAD-4 Software (Enraf--Nonius, 1989)'
_computing_data_collection 'CAD-4 Software (Enraf--Nonius, 1989)'
_computing_data_reduction 'NRCVAX (Gabe <i>et al.</i>,  1989)'
_computing_molecular_graphics 'SHELXTL (Sheldrick, 2008)'
_computing_publication_material 'WinGX (Farrugia, 1999)'
_computing_structure_refinement 'SHELXL97 (Sheldrick, 2008)'
_computing_structure_solution 'SHELXS97 (Sheldrick, 2008)'
_diffrn_ambient_temperature 295(2)
_diffrn_measured_fraction_theta_full 0.974
_diffrn_measured_fraction_theta_max 0.974
_diffrn_measurement_device_type 'Enraf--Nonius CAD-4'
_diffrn_measurement_method \w
_diffrn_radiation_monochromator graphite
_diffrn_radiation_source 'fine-focus sealed tube'
_diffrn_radiation_type MoK\a
_diffrn_radiation_wavelength 0.71073
_diffrn_reflns_av_R_equivalents 0.0420
_diffrn_reflns_av_sigmaI/netI 0.0572
_diffrn_reflns_limit_h_max 38
_diffrn_reflns_limit_h_min -34
_diffrn_reflns_limit_k_max 10
_diffrn_reflns_limit_k_min -11
_diffrn_reflns_limit_l_max 20
_diffrn_reflns_limit_l_min -25
_diffrn_reflns_number 14513
_diffrn_reflns_theta_full 28.34
_diffrn_reflns_theta_max 28.34
_diffrn_reflns_theta_min 1.45
_diffrn_standards_decay_% 0
_diffrn_standards_interval_count 100
_diffrn_standards_number 3
_exptl_absorpt_coefficient_mu 0.083
_exptl_absorpt_correction_type none
_exptl_crystal_colour colourless
_exptl_crystal_density_diffrn 1.193
_exptl_crystal_density_method 'not measured'
_exptl_crystal_description block
_exptl_crystal_F_000 1760
_exptl_crystal_size_max 0.27
_exptl_crystal_size_mid 0.20
_exptl_crystal_size_min 0.19
_refine_diff_density_max 0.224
_refine_diff_density_min -0.223
_refine_ls_extinction_method none
_refine_ls_goodness_of_fit_ref 1.023
_refine_ls_hydrogen_treatment constr
_refine_ls_matrix_type full
_refine_ls_number_parameters 277
_refine_ls_number_reflns 5573
_refine_ls_number_restraints 0
_refine_ls_restrained_S_all 1.023
_refine_ls_R_factor_all 0.1395
_refine_ls_R_factor_gt 0.0632
_refine_ls_shift/su_max 0.000
_refine_ls_shift/su_mean 0.000
_refine_ls_structure_factor_coef Fsqd
_refine_ls_weighting_details 'calc w=1/[\s^2^(Fo^2^)+(0.0700P)^2^+0.6422P] where P=(Fo^2^+2Fc^2^)/3'
_refine_ls_weighting_scheme calc
_refine_ls_wR_factor_gt 0.1404
_refine_ls_wR_factor_ref 0.1744
_reflns_number_gt 2669
_reflns_number_total 5573
_reflns_threshold_expression I>2sigma(I)
_cod_data_source_file ng2771.cif
_cod_data_source_block I
_cod_depositor_comments
;
The following automatic conversions were performed:
'_symmetry_cell_setting' value 'Monoclinic' changed to 'monoclinic'
according to '/home/saulius/struct/CIF-dictionaries/cif_core.dic'
dictionary named 'cif_core.dic' version 2.4.1 from 2010-06-29.

Automatic conversion script
Id: cif_fix_enum 1527 2010-12-29 10:47:43Z saulius 
;
_cod_original_sg_symbol_H-M 'C 2/c'
_cod_database_code 2226237
_cod_database_fobs_code 2226237

loop_
_symmetry_equiv_pos_as_xyz
'x, y, z'
'-x, y, -z+1/2'
'x+1/2, y+1/2, z'
'-x+1/2, y+1/2, -z+1/2'
'-x, -y, -z'
'x, -y, z-1/2'
'-x+1/2, -y+1/2, -z'
'x+1/2, -y+1/2, z-1/2'

loop_
_atom_site_type_symbol
_atom_site_label
_atom_site_fract_x
_atom_site_fract_y
_atom_site_fract_z
_atom_site_U_iso_or_equiv
_atom_site_adp_type
_atom_site_calc_flag
_atom_site_refinement_flags
_atom_site_occupancy
_atom_site_disorder_assembly
_atom_site_disorder_group
O O1 0.30498(6) 1.1065(2) 0.93614(10) 0.0848(6) Uani d . 1 . .
O O2 0.23104(6) 1.2671(2) 0.86968(10) 0.0795(5) Uani d . 1 . .
O O3 0.07275(6) 1.2438(2) 0.48851(8) 0.0711(5) Uani d . 1 . .
O O4 0.15262(5) 1.1115(2) 0.49173(8) 0.0648(5) Uani d . 1 . .
O O5 0.02886(9) 0.3191(3) 0.87938(15) 0.1157(8) Uani d . 1 . .
H H5 0.0360 0.3742 0.8494 0.139 Uiso calc R 1 . .
N N1 0.06698(8) 0.5258(3) 0.79531(13) 0.0770(6) Uani d . 1 . .
C C1 0.34474(13) 1.0218(4) 0.97716(19) 0.1275(14) Uani d . 1 . .
H H1B 0.3659 1.0926 1.0109 0.191 Uiso calc R 1 . .
H H1C 0.3608 0.9765 0.9458 0.191 Uiso calc R 1 . .
H H1D 0.3349 0.9380 1.0030 0.191 Uiso calc R 1 . .
C C2 0.19141(11) 1.3623(4) 0.83401(19) 0.1037(11) Uani d . 1 . .
H H2A 0.1957 1.4676 0.8544 0.156 Uiso calc R 1 . .
H H2B 0.1631 1.3158 0.8399 0.156 Uiso calc R 1 . .
H H2C 0.1884 1.3683 0.7835 0.156 Uiso calc R 1 . .
C C3 0.24084(8) 0.8041(3) 0.80555(12) 0.0592(6) Uani d . 1 . .
H H3A 0.2443 0.6994 0.7922 0.071 Uiso calc R 1 . .
C C4 0.27668(8) 0.8747(3) 0.86124(13) 0.0627(7) Uani d . 1 . .
H H4A 0.3039 0.8167 0.8845 0.075 Uiso calc R 1 . .
C C5 0.27240(8) 1.0275(3) 0.88221(12) 0.0573(6) Uani d . 1 . .
C C6 0.23211(8) 1.1147(3) 0.84613(12) 0.0550(6) Uani d . 1 . .
C C7 0.19656(8) 1.0447(3) 0.79090(12) 0.0546(6) Uani d . 1 . .
H H7A 0.1696 1.1034 0.7672 0.066 Uiso calc R 1 . .
C C8 0.20042(7) 0.8876(3) 0.77007(11) 0.0491(5) Uani d . 1 . .
C C9 0.16086(7) 0.8074(3) 0.71137(10) 0.0503(6) Uani d . 1 . .
H H9A 0.1764 0.7297 0.6884 0.060 Uiso calc R 1 . .
C C10 0.13455(7) 0.9216(3) 0.65203(11) 0.0493(5) Uani d . 1 . .
C C11 0.09260(8) 0.9934(3) 0.64980(12) 0.0608(7) Uani d . 1 . .
H H11A 0.0783 0.9687 0.6849 0.073 Uiso calc R 1 . .
C C12 0.07107(8) 1.1021(3) 0.59624(12) 0.0626(7) Uani d . 1 . .
H H12A 0.0427 1.1508 0.5960 0.075 Uiso calc R 1 . .
C C13 0.09124(8) 1.1383(3) 0.54365(11) 0.0528(6) Uani d . 1 . .
C C14 0.13426(7) 1.0673(3) 0.54553(11) 0.0481(5) Uani d . 1 . .
C C15 0.15522(7) 0.9611(3) 0.59909(11) 0.0486(5) Uani d . 1 . .
H H15A 0.1839 0.9142 0.6002 0.058 Uiso calc R 1 . .
C C16 0.02736(11) 1.3087(4) 0.48086(18) 0.1096(12) Uani d . 1 . .
H H16A 0.0186 1.3801 0.4403 0.164 Uiso calc R 1 . .
H H16B 0.0282 1.3659 0.5240 0.164 Uiso calc R 1 . .
H H16C 0.0045 1.2240 0.4731 0.164 Uiso calc R 1 . .
C C17 0.19682(9) 1.0437(3) 0.49298(14) 0.0800(8) Uani d . 1 . .
H H17A 0.2065 1.0867 0.4540 0.120 Uiso calc R 1 . .
H H17B 0.1935 0.9300 0.4877 0.120 Uiso calc R 1 . .
H H17C 0.2203 1.0683 0.5382 0.120 Uiso calc R 1 . .
C C18 0.12750(8) 0.7117(3) 0.74155(11) 0.0517(6) Uani d . 1 . .
C C19 0.09979(10) 0.5923(3) 0.70163(13) 0.0783(8) Uani d . 1 . .
H H19A 0.1008 0.5715 0.6551 0.094 Uiso calc R 1 . .
C C20 0.07074(11) 0.5034(4) 0.72947(17) 0.0918(9) Uani d . 1 . .
H H20A 0.0527 0.4231 0.7009 0.110 Uiso calc R 1 . .
C C21 0.09305(9) 0.6417(3) 0.83336(14) 0.0657(7) Uani d . 1 . .
H H21A 0.0909 0.6613 0.8793 0.079 Uiso calc R 1 . .
C C22 0.12338(8) 0.7359(3) 0.80920(12) 0.0566(6) Uani d . 1 . .
H H22A 0.1410 0.8157 0.8388 0.068 Uiso calc R 1 . .
C C23 0.0512(2) 0.0797(6) 0.8412(3) 0.227(3) Uani d . 1 . .
H H23A 0.0652 -0.0205 0.8605 0.340 Uiso calc R 1 . .
H H23B 0.0658 0.1179 0.8066 0.340 Uiso calc R 1 . .
H H23C 0.0177 0.0656 0.8181 0.340 Uiso calc R 1 . .
C C24 0.05815(13) 0.1877(5) 0.8959(2) 0.1247(13) Uani d . 1 . .
H H24A 0.0909 0.2236 0.9096 0.150 Uiso calc R 1 . .
H H24B 0.0534 0.1345 0.9374 0.150 Uiso calc R 1 . .

loop_
_atom_site_aniso_label
_atom_site_aniso_U_11
_atom_site_aniso_U_22
_atom_site_aniso_U_33
_atom_site_aniso_U_12
_atom_site_aniso_U_13
_atom_site_aniso_U_23
O1 0.0727(12) 0.0672(12) 0.0895(12) -0.0157(10) -0.0119(10) 0.0122(10)
O2 0.0763(13) 0.0534(11) 0.0964(13) -0.0007(9) 0.0085(10) -0.0037(10)
O3 0.0654(11) 0.0860(12) 0.0681(10) 0.0276(10) 0.0297(8) 0.0295(9)
O4 0.0664(11) 0.0799(12) 0.0586(9) 0.0179(9) 0.0346(8) 0.0171(8)
O5 0.1304(19) 0.0829(16) 0.164(2) 0.0193(15) 0.0893(17) 0.0368(15)
N1 0.0741(15) 0.0770(16) 0.0810(15) -0.0157(13) 0.0257(12) 0.0058(13)
C1 0.105(3) 0.105(3) 0.121(3) -0.007(2) -0.041(2) 0.014(2)
C2 0.089(2) 0.0649(19) 0.142(3) 0.0179(17) 0.013(2) -0.011(2)
C3 0.0556(15) 0.0595(15) 0.0647(14) 0.0085(12) 0.0216(12) 0.0095(12)
C4 0.0476(14) 0.0656(17) 0.0708(16) 0.0053(12) 0.0124(12) 0.0195(14)
C5 0.0500(14) 0.0582(16) 0.0595(14) -0.0057(12) 0.0107(11) 0.0165(12)
C6 0.0540(15) 0.0517(15) 0.0606(14) -0.0043(12) 0.0193(12) 0.0083(12)
C7 0.0482(14) 0.0567(15) 0.0602(14) 0.0032(11) 0.0185(11) 0.0127(12)
C8 0.0457(13) 0.0568(15) 0.0484(12) 0.0034(11) 0.0198(10) 0.0106(11)
C9 0.0535(13) 0.0549(14) 0.0457(12) 0.0080(11) 0.0201(10) 0.0036(10)
C10 0.0512(13) 0.0551(14) 0.0438(11) 0.0057(11) 0.0179(10) 0.0021(10)
C11 0.0583(15) 0.0809(18) 0.0514(13) 0.0138(13) 0.0289(11) 0.0143(12)
C12 0.0506(14) 0.0802(18) 0.0621(14) 0.0187(13) 0.0247(12) 0.0134(13)
C13 0.0518(14) 0.0593(14) 0.0481(12) 0.0068(11) 0.0163(10) 0.0071(11)
C14 0.0488(13) 0.0541(13) 0.0448(11) 0.0023(11) 0.0194(10) -0.0013(10)
C15 0.0458(12) 0.0539(14) 0.0486(12) 0.0060(11) 0.0185(10) -0.0020(11)
C16 0.086(2) 0.139(3) 0.117(2) 0.061(2) 0.0505(19) 0.065(2)
C17 0.0815(19) 0.100(2) 0.0775(17) 0.0284(17) 0.0530(15) 0.0195(16)
C18 0.0519(13) 0.0559(14) 0.0465(12) 0.0020(11) 0.0141(10) 0.0031(11)
C19 0.094(2) 0.088(2) 0.0525(14) -0.0251(17) 0.0221(14) -0.0119(14)
C20 0.097(2) 0.094(2) 0.081(2) -0.0386(18) 0.0223(17) -0.0097(17)
C21 0.0691(17) 0.0713(17) 0.0635(15) -0.0018(15) 0.0304(13) 0.0059(14)
C22 0.0624(15) 0.0562(14) 0.0543(13) -0.0049(12) 0.0224(11) -0.0031(11)
C23 0.330(9) 0.152(5) 0.213(6) 0.083(6) 0.107(6) -0.038(4)
C24 0.090(3) 0.126(4) 0.152(4) 0.010(2) 0.029(2) 0.031(3)

loop_
_atom_type_symbol
_atom_type_description
_atom_type_scat_dispersion_real
_atom_type_scat_dispersion_imag
_atom_type_scat_source
C C 0.0033 0.0016 'International Tables Vol C Tables 4.2.6.8 and 6.1.1.4'
H H 0.0000 0.0000 'International Tables Vol C Tables 4.2.6.8 and 6.1.1.4'
N N 0.0061 0.0033 'International Tables Vol C Tables 4.2.6.8 and 6.1.1.4'
O O 0.0106 0.0060 'International Tables Vol C Tables 4.2.6.8 and 6.1.1.4'

loop_
_geom_angle_atom_site_label_1
_geom_angle_atom_site_label_2
_geom_angle_atom_site_label_3
_geom_angle_site_symmetry_1
_geom_angle_site_symmetry_3
_geom_angle
_geom_angle_publ_flag
C5 O1 C1 . . 117.8(2) ?
C6 O2 C2 . . 117.9(2) ?
C13 O3 C16 . . 117.95(19) ?
C14 O4 C17 . . 117.27(18) ?
C24 O5 H5 . . 109.5 ?
C21 N1 C20 . . 115.9(2) ?
O1 C1 H1B . . 109.5 ?
O1 C1 H1C . . 109.5 ?
H1B C1 H1C . . 109.5 ?
O1 C1 H1D . . 109.5 ?
H1B C1 H1D . . 109.5 ?
H1C C1 H1D . . 109.5 ?
O2 C2 H2A . . 109.5 ?
O2 C2 H2B . . 109.5 ?
H2A C2 H2B . . 109.5 ?
O2 C2 H2C . . 109.5 ?
H2A C2 H2C . . 109.5 ?
H2B C2 H2C . . 109.5 ?
C8 C3 C4 . . 120.7(2) ?
C8 C3 H3A . . 119.7 ?
C4 C3 H3A . . 119.7 ?
C5 C4 C3 . . 120.9(2) ?
C5 C4 H4A . . 119.5 ?
C3 C4 H4A . . 119.5 ?
O1 C5 C4 . . 125.5(2) ?
O1 C5 C6 . . 115.3(2) ?
C4 C5 C6 . . 119.2(2) ?
O2 C6 C7 . . 124.7(2) ?
O2 C6 C5 . . 115.4(2) ?
C7 C6 C5 . . 119.9(2) ?
C6 C7 C8 . . 121.1(2) ?
C6 C7 H7A . . 119.4 ?
C8 C7 H7A . . 119.4 ?
C3 C8 C7 . . 118.2(2) ?
C3 C8 C9 . . 120.1(2) ?
C7 C8 C9 . . 121.67(19) ?
C10 C9 C8 . . 112.84(19) ?
C10 C9 C18 . . 112.59(18) ?
C8 C9 C18 . . 112.63(16) ?
C10 C9 H9A . . 106.0 ?
C8 C9 H9A . . 106.0 ?
C18 C9 H9A . . 106.0 ?
C11 C10 C15 . . 118.3(2) ?
C11 C10 C9 . . 123.36(19) ?
C15 C10 C9 . . 118.31(19) ?
C10 C11 C12 . . 121.1(2) ?
C10 C11 H11A . . 119.4 ?
C12 C11 H11A . . 119.4 ?
C13 C12 C11 . . 120.2(2) ?
C13 C12 H12A . . 119.9 ?
C11 C12 H12A . . 119.9 ?
C12 C13 O3 . . 124.7(2) ?
C12 C13 C14 . . 119.4(2) ?
O3 C13 C14 . . 115.96(19) ?
C15 C14 O4 . . 124.44(19) ?
C15 C14 C13 . . 119.63(19) ?
O4 C14 C13 . . 115.93(19) ?
C14 C15 C10 . . 121.4(2) ?
C14 C15 H15A . . 119.3 ?
C10 C15 H15A . . 119.3 ?
O3 C16 H16A . . 109.5 ?
O3 C16 H16B . . 109.5 ?
H16A C16 H16B . . 109.5 ?
O3 C16 H16C . . 109.5 ?
H16A C16 H16C . . 109.5 ?
H16B C16 H16C . . 109.5 ?
O4 C17 H17A . . 109.5 ?
O4 C17 H17B . . 109.5 ?
H17A C17 H17B . . 109.5 ?
O4 C17 H17C . . 109.5 ?
H17A C17 H17C . . 109.5 ?
H17B C17 H17C . . 109.5 ?
C19 C18 C22 . . 115.8(2) ?
C19 C18 C9 . . 120.7(2) ?
C22 C18 C9 . . 123.4(2) ?
C20 C19 C18 . . 120.8(2) ?
C20 C19 H19A . . 119.6 ?
C18 C19 H19A . . 119.6 ?
N1 C20 C19 . . 123.5(3) ?
N1 C20 H20A . . 118.2 ?
C19 C20 H20A . . 118.2 ?
N1 C21 C22 . . 124.0(2) ?
N1 C21 H21A . . 118.0 ?
C22 C21 H21A . . 118.0 ?
C18 C22 C21 . . 120.0(2) ?
C18 C22 H22A . . 120.0 ?
C21 C22 H22A . . 120.0 ?
C24 C23 H23A . . 109.5 ?
C24 C23 H23B . . 109.5 ?
H23A C23 H23B . . 109.5 ?
C24 C23 H23C . . 109.5 ?
H23A C23 H23C . . 109.5 ?
H23B C23 H23C . . 109.5 ?
C23 C24 O5 . . 114.7(4) ?
C23 C24 H24A . . 108.6 ?
O5 C24 H24A . . 108.6 ?
C23 C24 H24B . . 108.6 ?
O5 C24 H24B . . 108.6 ?
H24A C24 H24B . . 107.6 ?

loop_
_geom_bond_atom_site_label_1
_geom_bond_atom_site_label_2
_geom_bond_site_symmetry_2
_geom_bond_distance
_geom_bond_publ_flag
O1 C5 . 1.358(3) ?
O1 C1 . 1.395(3) ?
O2 C6 . 1.361(3) ?
O2 C2 . 1.410(3) ?
O3 C13 . 1.367(3) ?
O3 C16 . 1.413(3) ?
O4 C14 . 1.369(2) ?
O4 C17 . 1.418(3) ?
O5 C24 . 1.377(4) ?
O5 H5 . 0.8200 ?
N1 C21 . 1.317(3) ?
N1 C20 . 1.332(3) ?
C1 H1B . 0.9600 ?
C1 H1C . 0.9600 ?
C1 H1D . 0.9600 ?
C2 H2A . 0.9600 ?
C2 H2B . 0.9600 ?
C2 H2C . 0.9600 ?
C3 C8 . 1.373(3) ?
C3 C4 . 1.392(3) ?
C3 H3A . 0.9300 ?
C4 C5 . 1.362(3) ?
C4 H4A . 0.9300 ?
C5 C6 . 1.389(3) ?
C6 C7 . 1.381(3) ?
C7 C8 . 1.392(3) ?
C7 H7A . 0.9300 ?
C8 C9 . 1.517(3) ?
C9 C10 . 1.516(3) ?
C9 C18 . 1.522(3) ?
C9 H9A . 0.9800 ?
C10 C11 . 1.367(3) ?
C10 C15 . 1.389(3) ?
C11 C12 . 1.383(3) ?
C11 H11A . 0.9300 ?
C12 C13 . 1.367(3) ?
C12 H12A . 0.9300 ?
C13 C14 . 1.395(3) ?
C14 C15 . 1.365(3) ?
C15 H15A . 0.9300 ?
C16 H16A . 0.9600 ?
C16 H16B . 0.9600 ?
C16 H16C . 0.9600 ?
C17 H17A . 0.9600 ?
C17 H17B . 0.9600 ?
C17 H17C . 0.9600 ?
C18 C19 . 1.373(3) ?
C18 C22 . 1.373(3) ?
C19 C20 . 1.368(4) ?
C19 H19A . 0.9300 ?
C20 H20A . 0.9300 ?
C21 C22 . 1.381(3) ?
C21 H21A . 0.9300 ?
C22 H22A . 0.9300 ?
C23 C24 . 1.362(5) ?
C23 H23A . 0.9600 ?
C23 H23B . 0.9600 ?
C23 H23C . 0.9600 ?
C24 H24A . 0.9700 ?
C24 H24B . 0.9700 ?

loop_
_geom_hbond_atom_site_label_D
_geom_hbond_atom_site_label_H
_geom_hbond_atom_site_label_A
_geom_hbond_site_symmetry_A
_geom_hbond_distance_DH
_geom_hbond_distance_HA
_geom_hbond_distance_DA
_geom_hbond_angle_DHA
_geom_hbond_publ_flag
O5 H5 N1 1_555 0.82 2.04 2.842(4) 167 y

loop_
_geom_torsion_atom_site_label_1
_geom_torsion_atom_site_label_2
_geom_torsion_atom_site_label_3
_geom_torsion_atom_site_label_4
_geom_torsion_site_symmetry_1
_geom_torsion_site_symmetry_2
_geom_torsion_site_symmetry_3
_geom_torsion_site_symmetry_4
_geom_torsion
_geom_torsion_publ_flag
C8 C3 C4 C5 . . . . 0.5(3) ?
C1 O1 C5 C4 . . . . -4.8(4) ?
C1 O1 C5 C6 . . . . 176.1(3) ?
C3 C4 C5 O1 . . . . 179.4(2) ?
C3 C4 C5 C6 . . . . -1.5(3) ?
C2 O2 C6 C7 . . . . -1.8(4) ?
C2 O2 C6 C5 . . . . 178.7(2) ?
O1 C5 C6 O2 . . . . 0.3(3) ?
C4 C5 C6 O2 . . . . -178.9(2) ?
O1 C5 C6 C7 . . . . -179.3(2) ?
C4 C5 C6 C7 . . . . 1.5(3) ?
O2 C6 C7 C8 . . . . -180.0(2) ?
C5 C6 C7 C8 . . . . -0.5(3) ?
C4 C3 C8 C7 . . . . 0.6(3) ?
C4 C3 C8 C9 . . . . -177.74(19) ?
C6 C7 C8 C3 . . . . -0.6(3) ?
C6 C7 C8 C9 . . . . 177.71(19) ?
C3 C8 C9 C10 . . . . -147.48(19) ?
C7 C8 C9 C10 . . . . 34.3(3) ?
C3 C8 C9 C18 . . . . 83.7(2) ?
C7 C8 C9 C18 . . . . -94.6(2) ?
C8 C9 C10 C11 . . . . -97.2(3) ?
C18 C9 C10 C11 . . . . 31.7(3) ?
C8 C9 C10 C15 . . . . 79.6(2) ?
C18 C9 C10 C15 . . . . -151.5(2) ?
C15 C10 C11 C12 . . . . 0.2(4) ?
C9 C10 C11 C12 . . . . 177.1(2) ?
C10 C11 C12 C13 . . . . 0.8(4) ?
C11 C12 C13 O3 . . . . 180.0(2) ?
C11 C12 C13 C14 . . . . -1.5(4) ?
C16 O3 C13 C12 . . . . -6.5(4) ?
C16 O3 C13 C14 . . . . 174.9(2) ?
C17 O4 C14 C15 . . . . -1.1(3) ?
C17 O4 C14 C13 . . . . 178.8(2) ?
C12 C13 C14 C15 . . . . 1.0(3) ?
O3 C13 C14 C15 . . . . 179.7(2) ?
C12 C13 C14 O4 . . . . -178.9(2) ?
O3 C13 C14 O4 . . . . -0.2(3) ?
O4 C14 C15 C10 . . . . -180.0(2) ?
C13 C14 C15 C10 . . . . 0.1(3) ?
C11 C10 C15 C14 . . . . -0.7(3) ?
C9 C10 C15 C14 . . . . -177.8(2) ?
C10 C9 C18 C19 . . . . 72.2(3) ?
C8 C9 C18 C19 . . . . -158.8(2) ?
C10 C9 C18 C22 . . . . -108.8(2) ?
C8 C9 C18 C22 . . . . 20.2(3) ?
C22 C18 C19 C20 . . . . -0.9(4) ?
C9 C18 C19 C20 . . . . 178.2(3) ?
C21 N1 C20 C19 . . . . 0.5(4) ?
C18 C19 C20 N1 . . . . 0.4(5) ?
C20 N1 C21 C22 . . . . -0.9(4) ?
C19 C18 C22 C21 . . . . 0.5(3) ?
C9 C18 C22 C21 . . . . -178.5(2) ?
N1 C21 C22 C18 . . . . 0.4(4) ?

loop_
_cod_related_entry_id
_cod_related_entry_database
_cod_related_entry_code
1 ChemSpider 26000932
